data_7122072
loop_
_publ_author_name
'Zhang, Ruizhong'
'Tong, Feng'
'Yang, Liuqing'
'Adsetts, Jonathan Ralph'
'Yan, Tianhao'
'Wang, Ruiyao'
'Ding, Zhifeng'
'Wang, Hong-Bo'

_publ_section_title
;
 Facile synthesis and efficient electrochemiluminescence of a readily
 accessible pyridopyrimidine.
;
_journal_issue 71
_journal_name_full 'Chemical communications (Cambridge, England)'
_journal_page_first 9897
_journal_page_last 9900
_journal_paper_doi 10.1039/c8cc05490h
_journal_volume 54
_journal_year 2018
_chemical_formula_sum 'C14 H14 N4 O'
_chemical_formula_weight 254.28
_space_group_crystal_system monoclinic
_space_group_IT_number 14
_space_group_name_Hall '-P 2ybc'
_space_group_name_H-M_alt 'P 1 21/c 1'
_symmetry_space_group_name_Hall '-P 2ybc'
_symmetry_space_group_name_H-M 'P 1 21/c 1'
_atom_sites_solution_hydrogens geom
_audit_block_doi 10.5517/ccdc.csd.cc1q6hw9
_audit_creation_method SHELXL-2014/7
_audit_update_record
;
2017-11-13 deposited with the CCDC.
2018-07-30 downloaded from the CCDC.
;
_cell_angle_alpha 90
_cell_angle_beta 98.574(6)
_cell_angle_gamma 90
_cell_formula_units_Z 4
_cell_length_a 7.753(2)
_cell_length_b 14.532(4)
_cell_length_c 11.144(3)
_cell_measurement_reflns_used 3469
_cell_measurement_temperature 296(2)
_cell_measurement_theta_max 27.41
_cell_measurement_theta_min 3.00
_cell_volume 1241.5(6)
_computing_cell_refinement 'Bruker SAINT'
_computing_data_collection 'Bruker APEX2'
_computing_data_reduction 'Bruker SAINT'
_computing_molecular_graphics 'Bruker SHELXTL'
_computing_publication_material 'Bruker SHELXTL'
_computing_structure_refinement 'SHELXL-2014/7 (Sheldrick, 2014)'
_computing_structure_solution 'SHELXS-97 (Sheldrick, 2008)'
_diffrn_ambient_temperature 296(2)
_diffrn_measured_fraction_theta_full 0.998
_diffrn_measured_fraction_theta_max 0.998
_diffrn_measurement_device_type 'Bruker APEX-II CCD'
_diffrn_measurement_method '\f and \w scans'
_diffrn_radiation_type MoK\a
_diffrn_radiation_wavelength 0.71073
_diffrn_reflns_av_R_equivalents 0.0192
_diffrn_reflns_av_unetI/netI 0.0199
_diffrn_reflns_Laue_measured_fraction_full 0.998
_diffrn_reflns_Laue_measured_fraction_max 0.998
_diffrn_reflns_limit_h_max 9
_diffrn_reflns_limit_h_min -7
_diffrn_reflns_limit_k_max 17
_diffrn_reflns_limit_k_min -17
_diffrn_reflns_limit_l_max 13
_diffrn_reflns_limit_l_min -13
_diffrn_reflns_number 7080
_diffrn_reflns_point_group_measured_fraction_full 0.998
_diffrn_reflns_point_group_measured_fraction_max 0.998
_diffrn_reflns_theta_full 25.242
_diffrn_reflns_theta_max 25.999
_diffrn_reflns_theta_min 2.319
_exptl_absorpt_coefficient_mu 0.088
_exptl_absorpt_correction_type none
_exptl_crystal_density_diffrn 1.350
_exptl_crystal_density_meas 1.360
_exptl_crystal_F_000 532
_refine_diff_density_max 0.196
_refine_diff_density_min -0.125
_refine_diff_density_rms 0.033
_refine_ls_extinction_coef 0.030(3)
_refine_ls_extinction_expression Fc^*^=kFc[1+0.001xFc^2^\l^3^/sin(2\q)]^-1/4^
_refine_ls_extinction_method 'SHELXL-2014/7 (Sheldrick 2014'
_refine_ls_goodness_of_fit_ref 1.069
_refine_ls_hydrogen_treatment constr
_refine_ls_matrix_type full
_refine_ls_number_parameters 173
_refine_ls_number_reflns 2437
_refine_ls_number_restraints 0
_refine_ls_restrained_S_all 1.069
_refine_ls_R_factor_all 0.0444
_refine_ls_R_factor_gt 0.0348
_refine_ls_shift/su_max 0.001
_refine_ls_shift/su_mean 0.000
_refine_ls_structure_factor_coef Fsqd
_refine_ls_weighting_details 'w=1/[\s^2^(Fo^2^)+(0.0459P)^2^+0.2178P] where P=(Fo^2^+2Fc^2^)/3'
_refine_ls_weighting_scheme calc
_refine_ls_wR_factor_gt 0.0915
_refine_ls_wR_factor_ref 0.1021
_reflns_Friedel_coverage 0.000
_reflns_number_gt 1972
_reflns_number_total 2437
_reflns_threshold_expression 'I > 2\s(I)'
_cod_data_source_file c8cc05490h2.cif
_cod_data_source_block wanghb211
_cod_depositor_comments 'Adding full bibliography for 7122072.cif.'
_cod_original_cell_volume 1241.7(6)
_cod_database_code 7122072
_shelx_shelxl_version_number 2014/7
_shelx_space_group_comment
; 
The symmetry employed for this shelxl refinement is uniquely defined 
by the following loop, which should always be used as a source of 
symmetry information in preference to the above space-group names. 
They are only intended as comments. 
;

loop_
_space_group_symop_operation_xyz
'x, y, z'
'-x, y+1/2, -z+1/2'
'-x, -y, -z'
'x, -y-1/2, z-1/2'

loop_
_atom_site_label
_atom_site_type_symbol
_atom_site_fract_x
_atom_site_fract_y
_atom_site_fract_z
_atom_site_U_iso_or_equiv
_atom_site_adp_type
_atom_site_occupancy
_atom_site_site_symmetry_order
_atom_site_calc_flag
_atom_site_refinement_flags_posn
_atom_site_refinement_flags_adp
O1 O 0.08830(13) 0.82432(7) 1.00706(9) 0.0565(3) Uani 1 1 d . .
N1 N 0.28522(16) 0.90477(8) 0.70306(9) 0.0529(3) Uani 1 1 d . .
N2 N 0.36706(14) 1.04657(7) 0.78430(9) 0.0448(3) Uani 1 1 d . .
N3 N 0.44570(15) 1.19144(8) 0.85393(10) 0.0497(3) Uani 1 1 d . .
N4 N 0.13471(15) 0.79867(8) 0.81293(10) 0.0486(3) Uani 1 1 d . .
C1 C 0.45588(18) 1.25308(10) 0.94052(12) 0.0512(3) Uani 1 1 d . .
H1A H 0.5012 1.3104 0.9250 0.061 Uiso 1 1 calc R U
C2 C 0.40404(18) 1.23988(10) 1.05503(13) 0.0522(4) Uani 1 1 d . .
H2A H 0.4164 1.2866 1.1127 0.063 Uiso 1 1 calc R U
C3 C 0.33583(17) 1.15759(10) 1.07901(11) 0.0485(3) Uani 1 1 d . .
H3A H 0.3012 1.1466 1.1541 0.058 Uiso 1 1 calc R U
C4 C 0.31754(15) 1.08826(9) 0.98881(10) 0.0397(3) Uani 1 1 d . .
C5 C 0.37628(16) 1.10779(9) 0.87617(10) 0.0401(3) Uani 1 1 d . .
C6 C 0.24428(16) 1.00214(9) 1.00229(11) 0.0416(3) Uani 1 1 d . .
H6A H 0.2054 0.9865 1.0746 0.050 Uiso 1 1 calc R U
C7 C 0.22986(15) 0.94040(9) 0.90811(10) 0.0390(3) Uani 1 1 d . .
C8 C 0.29563(16) 0.96561(9) 0.79993(10) 0.0412(3) Uani 1 1 d . .
C9 C 0.14643(16) 0.85124(9) 0.91731(11) 0.0431(3) Uani 1 1 d . .
C10 C 0.2081(2) 0.82831(10) 0.71500(12) 0.0545(4) Uani 1 1 d . .
H10A H 0.2008 0.7880 0.6496 0.065 Uiso 1 1 calc R U
C11 C 0.05460(19) 0.70656(10) 0.80921(14) 0.0556(4) Uani 1 1 d . .
H11A H 0.0022 0.6928 0.7266 0.067 Uiso 1 1 calc R U
H11B H -0.0374 0.7064 0.8594 0.067 Uiso 1 1 calc R U
C12 C 0.18577(19) 0.63257(10) 0.85330(13) 0.0545(4) Uani 1 1 d . .
H12A H 0.2795 0.6341 0.8046 0.065 Uiso 1 1 calc R U
H12B H 0.2357 0.6455 0.9366 0.065 Uiso 1 1 calc R U
C13 C 0.1067(2) 0.53778(10) 0.84665(15) 0.0598(4) Uani 1 1 d . .
H13A H 0.0613 0.5238 0.7628 0.072 Uiso 1 1 calc R U
H13B H 0.0096 0.5371 0.8924 0.072 Uiso 1 1 calc R U
C14 C 0.2354(3) 0.46417(12) 0.89565(18) 0.0793(5) Uani 1 1 d . .
H14A H 0.1785 0.4053 0.8893 0.119 Uiso 1 1 calc R U
H14B H 0.3306 0.4635 0.8496 0.119 Uiso 1 1 calc R U
H14C H 0.2789 0.4768 0.9792 0.119 Uiso 1 1 calc R U

loop_
_atom_site_aniso_label
_atom_site_aniso_U_11
_atom_site_aniso_U_22
_atom_site_aniso_U_33
_atom_site_aniso_U_23
_atom_site_aniso_U_13
_atom_site_aniso_U_12
O1 0.0633(6) 0.0574(6) 0.0518(6) 0.0083(5) 0.0187(5) -0.0008(5)
N1 0.0685(8) 0.0533(7) 0.0394(6) -0.0051(5) 0.0161(5) -0.0004(6)
N2 0.0505(6) 0.0505(6) 0.0345(5) 0.0013(4) 0.0105(5) 0.0025(5)
N3 0.0548(7) 0.0514(7) 0.0437(6) 0.0037(5) 0.0095(5) -0.0031(5)
N4 0.0502(7) 0.0476(6) 0.0487(6) -0.0018(5) 0.0094(5) 0.0008(5)
C1 0.0494(8) 0.0501(8) 0.0536(8) -0.0020(6) 0.0063(6) -0.0026(6)
C2 0.0481(8) 0.0581(8) 0.0505(8) -0.0118(6) 0.0076(6) 0.0005(6)
C3 0.0461(7) 0.0621(9) 0.0384(7) -0.0043(6) 0.0096(6) 0.0039(6)
C4 0.0354(6) 0.0495(7) 0.0342(6) 0.0015(5) 0.0053(5) 0.0079(5)
C5 0.0374(7) 0.0485(7) 0.0343(6) 0.0031(5) 0.0052(5) 0.0064(5)
C6 0.0409(7) 0.0524(7) 0.0328(6) 0.0050(5) 0.0098(5) 0.0084(5)
C7 0.0358(6) 0.0459(7) 0.0355(6) 0.0044(5) 0.0059(5) 0.0100(5)
C8 0.0423(7) 0.0483(7) 0.0334(6) 0.0018(5) 0.0070(5) 0.0084(6)
C9 0.0390(7) 0.0484(7) 0.0421(7) 0.0054(5) 0.0067(5) 0.0092(5)
C10 0.0655(9) 0.0558(8) 0.0438(7) -0.0071(6) 0.0132(7) 0.0011(7)
C11 0.0522(8) 0.0541(8) 0.0609(9) -0.0052(7) 0.0093(7) -0.0055(7)
C12 0.0505(8) 0.0545(8) 0.0588(8) -0.0082(7) 0.0092(7) -0.0043(7)
C13 0.0596(9) 0.0566(9) 0.0648(9) -0.0069(7) 0.0149(7) -0.0074(7)
C14 0.0902(13) 0.0558(10) 0.0938(13) -0.0044(9) 0.0196(11) 0.0058(9)

loop_
_atom_type_symbol
_atom_type_description
_atom_type_scat_dispersion_real
_atom_type_scat_dispersion_imag
_atom_type_scat_source
C C 0.0033 0.0016 'International Tables Vol C Tables 4.2.6.8 and 6.1.1.4'
H H 0.0000 0.0000 'International Tables Vol C Tables 4.2.6.8 and 6.1.1.4'
N N 0.0061 0.0033 'International Tables Vol C Tables 4.2.6.8 and 6.1.1.4'
O O 0.0106 0.0060 'International Tables Vol C Tables 4.2.6.8 and 6.1.1.4'

loop_
_citation_id
_citation_doi
_citation_year
1 10.1039/C8OB00479J 2018

loop_
_geom_angle_atom_site_label_1
_geom_angle_atom_site_label_2
_geom_angle_atom_site_label_3
_geom_angle
C10 N1 C8 116.52(11)
C8 N2 C5 117.52(11)
C1 N3 C5 117.16(11)
C10 N4 C9 120.81(12)
C10 N4 C11 119.04(12)
C9 N4 C11 119.99(11)
N3 C1 C2 125.50(13)
C3 C2 C1 118.26(13)
C2 C3 C4 119.38(12)
C6 C4 C3 124.25(11)
C6 C4 C5 117.58(11)
C3 C4 C5 118.18(12)
N2 C5 N3 115.23(11)
N2 C5 C4 123.27(12)
N3 C5 C4 121.50(11)
C7 C6 C4 119.56(11)
C6 C7 C8 118.70(12)
C6 C7 C9 120.89(11)
C8 C7 C9 120.41(11)
N2 C8 N1 116.16(11)
N2 C8 C7 123.35(11)
N1 C8 C7 120.49(12)
O1 C9 N4 121.73(13)
O1 C9 C7 124.32(12)
N4 C9 C7 113.93(11)
N1 C10 N4 127.68(13)
N4 C11 C12 112.14(12)
C13 C12 C11 112.69(12)
C12 C13 C14 112.87(14)

loop_
_geom_bond_atom_site_label_1
_geom_bond_atom_site_label_2
_geom_bond_distance
O1 C9 1.2211(15)
N1 C10 1.2783(18)
N1 C8 1.3884(16)
N2 C8 1.3229(17)
N2 C5 1.3502(16)
N3 C1 1.3104(17)
N3 C5 1.3671(17)
N4 C10 1.3729(18)
N4 C9 1.3834(17)
N4 C11 1.4736(18)
C1 C2 1.4071(19)
C2 C3 1.350(2)
C3 C4 1.4154(18)
C4 C6 1.3918(18)
C4 C5 1.4263(17)
C6 C7 1.3726(18)
C7 C8 1.4251(17)
C7 C9 1.4586(19)
C11 C12 1.511(2)
C12 C13 1.505(2)
C13 C14 1.508(2)

loop_
_geom_torsion_atom_site_label_1
_geom_torsion_atom_site_label_2
_geom_torsion_atom_site_label_3
_geom_torsion_atom_site_label_4
_geom_torsion
C5 N3 C1 C2 1.1(2)
N3 C1 C2 C3 -0.8(2)
C1 C2 C3 C4 -0.5(2)
C2 C3 C4 C6 -177.97(12)
C2 C3 C4 C5 1.42(19)
C8 N2 C5 N3 -177.86(11)
C8 N2 C5 C4 1.75(18)
C1 N3 C5 N2 179.54(11)
C1 N3 C5 C4 -0.07(18)
C6 C4 C5 N2 -1.31(18)
C3 C4 C5 N2 179.26(11)
C6 C4 C5 N3 178.28(11)
C3 C4 C5 N3 -1.16(18)
C3 C4 C6 C7 178.82(11)
C5 C4 C6 C7 -0.58(17)
C4 C6 C7 C8 1.86(17)
C4 C6 C7 C9 -177.14(10)
C5 N2 C8 N1 178.89(11)
C5 N2 C8 C7 -0.35(18)
C10 N1 C8 N2 -176.41(12)
C10 N1 C8 C7 2.86(19)
C6 C7 C8 N2 -1.46(18)
C9 C7 C8 N2 177.55(11)
C6 C7 C8 N1 179.33(11)
C9 C7 C8 N1 -1.66(18)
C10 N4 C9 O1 -176.94(12)
C11 N4 C9 O1 -1.64(19)
C10 N4 C9 C7 4.24(17)
C11 N4 C9 C7 179.53(11)
C6 C7 C9 O1 -1.69(19)
C8 C7 C9 O1 179.33(12)
C6 C7 C9 N4 177.10(11)
C8 C7 C9 N4 -1.88(16)
C8 N1 C10 N4 -0.4(2)
C9 N4 C10 N1 -3.4(2)
C11 N4 C10 N1 -178.75(15)
C10 N4 C11 C12 87.19(16)
C9 N4 C11 C12 -88.18(15)
N4 C11 C12 C13 -178.37(12)
C11 C12 C13 C14 -177.50(13)
